data_1561542
loop_
_publ_author_name
'Grebenkemper, Jason H.'
'Hu, Yufei'
'Abdusalyamova, M.N.'
'Makhmudov, F.A.'
'Kauzlarich, Susan M.'

_publ_section_title
;
 Magnetic remanence in Yb14&#x2212;RE MnSb11 (RE=Tb, Dy, Ho) single
 crystals
;
_journal_name_full 'Journal of Solid State Chemistry'
_journal_page_first 321
_journal_page_last 326
_journal_paper_doi 10.1016/j.jssc.2016.03.037
_journal_volume 238
_journal_year 2016
_chemical_formula_sum 'Ho0.49 Mn Sb11 Yb13.51'
_chemical_formula_weight 3812.76
_space_group_crystal_system tetragonal
_space_group_IT_number 142
_space_group_name_Hall '-I 4bd 2c'
_space_group_name_H-M_alt 'I 41/a c d :2'
_atom_sites_solution_hydrogens .
_audit_creation_method SHELXL-2014
_cell_angle_alpha 90
_cell_angle_beta 90
_cell_angle_gamma 90
_cell_formula_units_Z 8
_cell_length_a 16.5845(6)
_cell_length_b 16.5845(6)
_cell_length_c 21.9411(8)
_cell_measurement_reflns_used 2304
_cell_measurement_temperature 90
_cell_measurement_theta_max 30.501
_cell_measurement_theta_min 2.456
_cell_volume 6034.8(4)
_computing_structure_refinement 'SHELXL-2014 (Sheldrick, 2014)'
_diffrn_ambient_temperature 90
_diffrn_measured_fraction_theta_full 1.000
_diffrn_measured_fraction_theta_max 1.000
_diffrn_measurement_device_type 'Bruker APEX II'
_diffrn_measurement_method CCD
_diffrn_radiation_type MoK\a
_diffrn_radiation_wavelength 0.71073
_diffrn_reflns_av_R_equivalents 0.0514
_diffrn_reflns_av_unetI/netI 0.0167
_diffrn_reflns_Laue_measured_fraction_full 1.000
_diffrn_reflns_Laue_measured_fraction_max 1.000
_diffrn_reflns_limit_h_max 23
_diffrn_reflns_limit_h_min -23
_diffrn_reflns_limit_k_max 23
_diffrn_reflns_limit_k_min -23
_diffrn_reflns_limit_l_max 31
_diffrn_reflns_limit_l_min -31
_diffrn_reflns_number 45296
_diffrn_reflns_point_group_measured_fraction_full 1.000
_diffrn_reflns_point_group_measured_fraction_max 1.000
_diffrn_reflns_theta_full 25.242
_diffrn_reflns_theta_max 30.501
_diffrn_reflns_theta_min 2.456
_exptl_absorpt_coefficient_mu 52.690
_exptl_absorpt_correction_T_max 0.3526
_exptl_absorpt_correction_T_min 0.2077
_exptl_absorpt_correction_type multi-scan
_exptl_absorpt_process_details SADABS
_exptl_crystal_colour silver
_exptl_crystal_density_diffrn 8.393
_exptl_crystal_description shard
_exptl_crystal_F_000 12516
_exptl_crystal_size_max 0.072
_exptl_crystal_size_mid 0.067
_exptl_crystal_size_min 0.053
_refine_diff_density_max 1.276
_refine_diff_density_min -1.260
_refine_diff_density_rms 0.292
_refine_ls_extinction_coef 0.0000116(6)
_refine_ls_extinction_expression Fc^*^=kFc[1+0.001xFc^2^\l^3^/sin(2\q)]^-1/4^
_refine_ls_extinction_method SHELXL
_refine_ls_goodness_of_fit_ref 1.189
_refine_ls_hydrogen_treatment undef
_refine_ls_matrix_type full
_refine_ls_number_parameters 64
_refine_ls_number_reflns 2304
_refine_ls_number_restraints 0
_refine_ls_restrained_S_all 1.189
_refine_ls_R_factor_all 0.0197
_refine_ls_R_factor_gt 0.0175
_refine_ls_shift/su_max 0.002
_refine_ls_shift/su_mean 0.000
_refine_ls_structure_factor_coef Fsqd
_refine_ls_weighting_details 'w=1/[\s^2^(Fo^2^)+(0.0061P)^2^+108.3356P] where P=(Fo^2^+2Fc^2^)/3'
_refine_ls_weighting_scheme calc
_refine_ls_wR_factor_gt 0.0317
_refine_ls_wR_factor_ref 0.0321
_reflns_Friedel_coverage 0.000
_reflns_Friedel_fraction_full .
_reflns_Friedel_fraction_max .
_reflns_number_gt 2175
_reflns_number_total 2304
_reflns_threshold_expression 'I > 2\s(I)'
_cod_data_source_file mmc7.cif
_cod_data_source_block jhg53
_cod_original_cell_volume 6034.8(5)
_cod_original_sg_symbol_H-M 'I 41/a c d'
_cod_database_code 1561542
_shelx_space_group_comment
;
The symmetry employed for this shelxl refinement is uniquely defined
by the following loop, which should always be used as a source of
symmetry information in preference to the above space-group names.
They are only intended as comments.
;
_shelx_estimated_absorpt_t_min 0.116
_shelx_estimated_absorpt_t_max 0.167
_shelxl_version_number 2014-3

loop_
_space_group_symop_operation_xyz
'x, y, z'
'-x+1/2, -y, z+1/2'
'-y+1/4, x+3/4, z+1/4'
'y+1/4, -x+1/4, z+3/4'
'-x+1/2, y, -z'
'x, -y, -z+1/2'
'y+1/4, x+3/4, -z+3/4'
'-y+1/4, -x+1/4, -z+1/4'
'x+1/2, y+1/2, z+1/2'
'-x+1, -y+1/2, z+1'
'-y+3/4, x+5/4, z+3/4'
'y+3/4, -x+3/4, z+5/4'
'-x+1, y+1/2, -z+1/2'
'x+1/2, -y+1/2, -z+1'
'y+3/4, x+5/4, -z+5/4'
'-y+3/4, -x+3/4, -z+3/4'
'-x, -y, -z'
'x-1/2, y, -z-1/2'
'y-1/4, -x-3/4, -z-1/4'
'-y-1/4, x-1/4, -z-3/4'
'x-1/2, -y, z'
'-x, y, z-1/2'
'-y-1/4, -x-3/4, z-3/4'
'y-1/4, x-1/4, z-1/4'
'-x+1/2, -y+1/2, -z+1/2'
'x, y+1/2, -z'
'y+1/4, -x-1/4, -z+1/4'
'-y+1/4, x+1/4, -z-1/4'
'x, -y+1/2, z+1/2'
'-x+1/2, y+1/2, z'
'-y+1/4, -x-1/4, z-1/4'
'y+1/4, x+1/4, z+1/4'

loop_
_atom_site_label
_atom_site_type_symbol
_atom_site_fract_x
_atom_site_fract_y
_atom_site_fract_z
_atom_site_U_iso_or_equiv
_atom_site_adp_type
_atom_site_occupancy
_atom_site_site_symmetry_order
_atom_site_calc_flag
_atom_site_refinement_flags_posn
_atom_site_refinement_flags_adp
_atom_site_refinement_flags_occupancy
_atom_site_disorder_assembly
_atom_site_disorder_group
Yb1 Yb -0.04222(2) -0.07364(2) 0.82803(2) 0.00449(7) Uani 0.89(2) 1 d . . P . .
Ho1 Ho -0.04222(2) -0.07364(2) 0.82803(2) 0.00449(7) Uani 0.11(2) 1 d . . P . .
Yb2 Yb -0.02237(2) 0.12401(2) 0.00294(2) 0.00582(6) Uani 1 1 d . . . . .
Yb3 Yb 0.35488(2) 0.0000 0.2500 0.00442(7) Uani 1 2 d S T P . .
Yb4 Yb 0.17941(2) 0.40865(2) 0.84271(2) 0.00581(7) Uani 0.99(2) 1 d . . P . .
Ho4 Ho 0.17941(2) 0.40865(2) 0.84271(2) 0.00581(7) Uani 0.01(2) 1 d . . P . .
Sb1 Sb 0.13583(2) 0.38583(2) 0.1250 0.00406(9) Uani 1 2 d S T P . .
Sb2 Sb 0.00499(2) 0.10870(2) 0.80991(2) 0.00493(7) Uani 1 1 d . . . . .
Sb3 Sb 0.86953(2) 0.97333(2) 0.95267(2) 0.00508(7) Uani 1 1 d . . . . .
Sb4 Sb 0.0000 0.2500 0.1250 0.00457(13) Uani 1 4 d S T P . .
Mn1 Mn 0.0000 0.2500 0.8750 0.0048(3) Uani 1 4 d S T P . .

loop_
_atom_site_aniso_label
_atom_site_aniso_U_11
_atom_site_aniso_U_22
_atom_site_aniso_U_33
_atom_site_aniso_U_23
_atom_site_aniso_U_13
_atom_site_aniso_U_12
Yb1 0.00451(11) 0.00397(11) 0.00501(11) 0.00015(8) 0.00067(8) 0.00005(8)
Ho1 0.00451(11) 0.00397(11) 0.00501(11) 0.00015(8) 0.00067(8) 0.00005(8)
Yb2 0.00505(10) 0.00585(11) 0.00656(11) 0.00074(8) -0.00016(8) 0.00140(8)
Yb3 0.00440(14) 0.00453(14) 0.00431(14) 0.00057(11) 0.000 0.000
Yb4 0.00424(11) 0.00860(12) 0.00458(11) -0.00151(8) -0.00057(8) 0.00084(8)
Ho4 0.00424(11) 0.00860(12) 0.00458(11) -0.00151(8) -0.00057(8) 0.00084(8)
Sb1 0.00393(13) 0.00393(13) 0.0043(2) -0.00002(12) 0.00002(12) -0.00015(16)
Sb2 0.00437(15) 0.00437(15) 0.00604(15) -0.00084(12) 0.00113(12) -0.00044(12)
Sb3 0.00681(16) 0.00456(15) 0.00386(15) 0.00017(12) 0.00039(12) 0.00156(12)
Sb4 0.00436(18) 0.00436(18) 0.0050(3) 0.000 0.000 0.0013(2)
Mn1 0.0056(4) 0.0056(4) 0.0034(7) 0.000 0.000 0.000

loop_
_atom_type_symbol
_atom_type_description
_atom_type_scat_dispersion_real
_atom_type_scat_dispersion_imag
_atom_type_scat_source
Mn Mn 0.3368 0.7283 'International Tables Vol C Tables 4.2.6.8 and 6.1.1.4'
Sb Sb -0.5866 1.5461 'International Tables Vol C Tables 4.2.6.8 and 6.1.1.4'
Ho Ho -0.2175 4.6783 'International Tables Vol C Tables 4.2.6.8 and 6.1.1.4'
Yb Yb -0.3850 5.5486 'International Tables Vol C Tables 4.2.6.8 and 6.1.1.4'

loop_
_geom_angle_atom_site_label_1
_geom_angle_atom_site_label_2
_geom_angle_atom_site_label_3
_geom_angle
_geom_angle_site_symmetry_1
_geom_angle_site_symmetry_3
Sb2 Yb1 Sb3 116.051(11) . 16_556
Sb2 Yb1 Sb4 150.420(10) . 17_556
Sb3 Yb1 Sb4 93.251(9) 16_556 17_556
Sb2 Yb1 Sb2 89.664(11) . 6_556
Sb3 Yb1 Sb2 89.267(11) 16_556 6_556
Sb4 Yb1 Sb2 94.939(9) 17_556 6_556
Sb2 Yb1 Sb3 89.302(11) . 1_445
Sb3 Yb1 Sb3 78.850(12) 16_556 1_445
Sb4 Yb1 Sb3 92.737(9) 17_556 1_445
Sb2 Yb1 Sb3 166.200(12) 6_556 1_445
Sb2 Yb1 Sb1 90.739(11) . 26_546
Sb3 Yb1 Sb1 153.177(13) 16_556 26_546
Sb4 Yb1 Sb1 59.932(9) 17_556 26_546
Sb2 Yb1 Sb1 92.344(9) 6_556 26_546
Sb3 Yb1 Sb1 101.428(9) 1_445 26_546
Sb2 Yb1 Ho4 55.548(8) . 10_454
Sb3 Yb1 Ho4 66.408(9) 16_556 10_454
Sb4 Yb1 Ho4 144.645(8) 17_556 10_454
Sb2 Yb1 Ho4 112.493(10) 6_556 10_454
Sb3 Yb1 Ho4 56.289(8) 1_445 10_454
Sb1 Yb1 Ho4 136.022(10) 26_546 10_454
Sb2 Yb1 Yb4 55.548(8) . 10_454
Sb3 Yb1 Yb4 66.408(9) 16_556 10_454
Sb4 Yb1 Yb4 144.645(8) 17_556 10_454
Sb2 Yb1 Yb4 112.493(10) 6_556 10_454
Sb3 Yb1 Yb4 56.289(8) 1_445 10_454
Sb1 Yb1 Yb4 136.022(10) 26_546 10_454
Ho4 Yb1 Yb4 0.000(9) 10_454 10_454
Sb2 Yb1 Yb3 54.819(7) . 2
Sb3 Yb1 Yb3 139.964(10) 16_556 2
Sb4 Yb1 Yb3 105.367(6) 17_556 2
Sb2 Yb1 Yb3 54.637(7) 6_556 2
Sb3 Yb1 Yb3 133.621(9) 1_445 2
Sb1 Yb1 Yb3 56.699(7) 26_546 2
Ho4 Yb1 Yb3 108.609(7) 10_454 2
Yb4 Yb1 Yb3 108.609(7) 10_454 2
Sb2 Yb1 Yb1 141.655(9) . 16_446
Sb3 Yb1 Yb1 54.140(8) 16_556 16_446
Sb4 Yb1 Yb1 53.734(4) 17_556 16_446
Sb2 Yb1 Yb1 123.995(11) 6_556 16_446
Sb3 Yb1 Yb1 53.474(8) 1_445 16_446
Sb1 Yb1 Yb1 104.192(9) 26_546 16_446
Ho4 Yb1 Yb1 91.546(5) 10_454 16_446
Yb4 Yb1 Yb1 91.546(5) 10_454 16_446
Yb3 Yb1 Yb1 158.816(5) 2 16_446
Sb2 Yb1 Ho1 141.655(9) . 16_446
Sb3 Yb1 Ho1 54.140(8) 16_556 16_446
Sb4 Yb1 Ho1 53.734(4) 17_556 16_446
Sb2 Yb1 Ho1 123.995(11) 6_556 16_446
Sb3 Yb1 Ho1 53.474(8) 1_445 16_446
Sb1 Yb1 Ho1 104.192(9) 26_546 16_446
Ho4 Yb1 Ho1 91.546(5) 10_454 16_446
Yb4 Yb1 Ho1 91.546(5) 10_454 16_446
Yb3 Yb1 Ho1 158.816(5) 2 16_446
Yb1 Yb1 Ho1 0.000(8) 16_446 16_446
Sb2 Yb1 Yb2 146.995(10) . 24_556
Sb3 Yb1 Yb2 51.399(8) 16_556 24_556
Sb4 Yb1 Yb2 56.175(5) 17_556 24_556
Sb2 Yb1 Yb2 62.329(8) 6_556 24_556
Sb3 Yb1 Yb2 113.594(10) 1_445 24_556
Sb1 Yb1 Yb2 106.535(9) 26_546 24_556
Ho4 Yb1 Yb2 117.002(8) 10_454 24_556
Yb4 Yb1 Yb2 117.002(8) 10_454 24_556
Yb3 Yb1 Yb2 111.941(7) 2 24_556
Yb1 Yb1 Yb2 61.680(7) 16_446 24_556
Ho1 Yb1 Yb2 61.680(7) 16_446 24_556
Sb2 Yb2 Sb3 165.471(12) 19_566 17_666
Sb2 Yb2 Sb3 89.762(11) 19_566 1_444
Sb3 Yb2 Sb3 98.829(10) 17_666 1_444
Sb2 Yb2 Sb1 91.724(9) 19_566 10_454
Sb3 Yb2 Sb1 100.559(9) 17_666 10_454
Sb3 Yb2 Sb1 85.567(11) 1_444 10_454
Sb2 Yb2 Sb4 91.241(9) 19_566 .
Sb3 Yb2 Sb4 89.066(9) 17_666 .
Sb3 Yb2 Sb4 142.357(10) 1_444 .
Sb1 Yb2 Sb4 56.790(9) 10_454 .
Sb2 Yb2 Mn1 48.325(7) 19_566 1_554
Sb3 Yb2 Mn1 117.698(9) 17_666 1_554
Sb3 Yb2 Mn1 104.045(9) 1_444 1_554
Sb1 Yb2 Mn1 137.903(7) 10_454 1_554
Sb4 Yb2 Mn1 104.520(7) . 1_554
Sb2 Yb2 Sb2 85.567(11) 19_566 28_556
Sb3 Yb2 Sb2 80.105(10) 17_666 28_556
Sb3 Yb2 Sb2 135.889(11) 1_444 28_556
Sb1 Yb2 Sb2 138.328(12) 10_454 28_556
Sb4 Yb2 Sb2 81.664(7) . 28_556
Mn1 Yb2 Sb2 44.319(6) 1_554 28_556
Sb2 Yb2 Ho4 114.017(10) 19_566 19_566
Sb3 Yb2 Ho4 54.010(8) 17_666 19_566
Sb3 Yb2 Ho4 93.974(9) 1_444 19_566
Sb1 Yb2 Ho4 154.259(8) 10_454 19_566
Sb4 Yb2 Ho4 119.586(7) . 19_566
Mn1 Yb2 Ho4 67.134(6) 1_554 19_566
Sb2 Yb2 Ho4 49.690(7) 28_556 19_566
Sb2 Yb2 Yb4 114.017(10) 19_566 19_566
Sb3 Yb2 Yb4 54.010(8) 17_666 19_566
Sb3 Yb2 Yb4 93.974(9) 1_444 19_566
Sb1 Yb2 Yb4 154.259(8) 10_454 19_566
Sb4 Yb2 Yb4 119.586(7) . 19_566
Mn1 Yb2 Yb4 67.134(6) 1_554 19_566
Sb2 Yb2 Yb4 49.690(7) 28_556 19_566
Ho4 Yb2 Yb4 0.000(7) 19_566 19_566
Sb2 Yb2 Yb3 54.477(8) 19_566 20_556
Sb3 Yb2 Yb3 139.628(10) 17_666 20_556
Sb3 Yb2 Yb3 51.940(8) 1_444 20_556
Sb1 Yb2 Yb3 55.781(6) 10_454 20_556
Sb4 Yb2 Yb3 99.945(6) . 20_556
Mn1 Yb2 Yb3 98.117(6) 1_554 20_556
Sb2 Yb2 Yb3 139.951(9) 28_556 20_556
Ho4 Yb2 Yb3 139.868(8) 19_566 20_556
Yb4 Yb2 Yb3 139.868(8) 19_566 20_556
Sb2 Yb2 Ho1 119.015(10) 19_566 32_554
Sb3 Yb2 Ho1 51.666(8) 17_666 32_554
Sb3 Yb2 Ho1 150.494(10) 1_444 32_554
Sb1 Yb2 Ho1 98.986(10) 10_454 32_554
Sb4 Yb2 Ho1 50.614(5) . 32_554
Mn1 Yb2 Ho1 92.067(6) 1_554 32_554
Sb2 Yb2 Ho1 48.847(7) 28_556 32_554
Ho4 Yb2 Ho1 69.465(6) 19_566 32_554
Yb4 Yb2 Ho1 69.465(6) 19_566 32_554
Yb3 Yb2 Ho1 150.521(8) 20_556 32_554
Sb2 Yb2 Yb1 119.015(10) 19_566 32_554
Sb3 Yb2 Yb1 51.666(8) 17_666 32_554
Sb3 Yb2 Yb1 150.494(10) 1_444 32_554
Sb1 Yb2 Yb1 98.986(10) 10_454 32_554
Sb4 Yb2 Yb1 50.614(5) . 32_554
Mn1 Yb2 Yb1 92.067(6) 1_554 32_554
Sb2 Yb2 Yb1 48.847(7) 28_556 32_554
Ho4 Yb2 Yb1 69.465(6) 19_566 32_554
Yb4 Yb2 Yb1 69.465(6) 19_566 32_554
Yb3 Yb2 Yb1 150.521(8) 20_556 32_554
Ho1 Yb2 Yb1 0.000(8) 32_554 32_554
Sb3 Yb3 Sb3 91.458(15) 27_466 32_444
Sb3 Yb3 Sb2 173.758(9) 27_466 5_556
Sb3 Yb3 Sb2 90.748(9) 32_444 5_556
Sb3 Yb3 Sb2 90.748(9) 27_466 2_554
Sb3 Yb3 Sb2 173.758(9) 32_444 2_554
Sb2 Yb3 Sb2 87.662(15) 5_556 2_554
Sb3 Yb3 Sb1 96.835(11) 27_466 25
Sb3 Yb3 Sb1 86.871(8) 32_444 25
Sb2 Yb3 Sb1 89.115(11) 5_556 25
Sb2 Yb3 Sb1 87.069(8) 2_554 25
Sb3 Yb3 Sb1 86.871(8) 27_466 20_656
Sb3 Yb3 Sb1 96.835(11) 32_444 20_656
Sb2 Yb3 Sb1 87.069(8) 5_556 20_656
Sb2 Yb3 Sb1 89.115(11) 2_554 20_656
Sb1 Yb3 Sb1 174.711(16) 25 20_656
Sb3 Yb3 Ho4 118.330(10) 27_466 23_665
Sb3 Yb3 Ho4 55.921(8) 32_444 23_665
Sb2 Yb3 Ho4 58.618(7) 5_556 23_665
Sb2 Yb3 Ho4 127.546(10) 2_554 23_665
Sb1 Yb3 Ho4 126.721(6) 25 23_665
Sb1 Yb3 Ho4 53.684(7) 20_656 23_665
Sb3 Yb3 Yb4 118.330(10) 27_466 23_665
Sb3 Yb3 Yb4 55.921(8) 32_444 23_665
Sb2 Yb3 Yb4 58.618(7) 5_556 23_665
Sb2 Yb3 Yb4 127.546(10) 2_554 23_665
Sb1 Yb3 Yb4 126.721(6) 25 23_665
Sb1 Yb3 Yb4 53.684(7) 20_656 23_665
Ho4 Yb3 Yb4 0.000(10) 23_665 23_665
Sb3 Yb3 Ho4 55.921(8) 27_466 20_657
Sb3 Yb3 Ho4 118.330(10) 32_444 20_657
Sb2 Yb3 Ho4 127.546(10) 5_556 20_657
Sb2 Yb3 Ho4 58.618(7) 2_554 20_657
Sb1 Yb3 Ho4 53.684(7) 25 20_657
Sb1 Yb3 Ho4 126.721(6) 20_656 20_657
Ho4 Yb3 Ho4 172.954(12) 23_665 20_657
Yb4 Yb3 Ho4 172.954(12) 23_665 20_657
Sb3 Yb3 Yb4 55.921(8) 27_466 20_657
Sb3 Yb3 Yb4 118.330(10) 32_444 20_657
Sb2 Yb3 Yb4 127.546(10) 5_556 20_657
Sb2 Yb3 Yb4 58.618(7) 2_554 20_657
Sb1 Yb3 Yb4 53.684(7) 25 20_657
Sb1 Yb3 Yb4 126.721(6) 20_656 20_657
Ho4 Yb3 Yb4 172.954(12) 23_665 20_657
Yb4 Yb3 Yb4 172.954(12) 23_665 20_657
Ho4 Yb3 Yb4 0.000(10) 20_657 20_657
Sb3 Yb3 Yb1 129.265(8) 27_466 2_554
Sb3 Yb3 Yb1 121.548(8) 32_444 2_554
Sb2 Yb3 Yb1 53.604(9) 5_556 2_554
Sb2 Yb3 Yb1 53.029(8) 2_554 2_554
Sb1 Yb3 Yb1 53.265(7) 25 2_554
Sb1 Yb3 Yb1 121.446(10) 20_656 2_554
Ho4 Yb3 Yb1 112.201(8) 23_665 2_554
Yb4 Yb3 Yb1 112.201(8) 23_665 2_554
Ho4 Yb3 Yb1 73.973(6) 20_657 2_554
Yb4 Yb3 Yb1 73.973(6) 20_657 2_554
Sb3 Yb3 Ho1 129.265(8) 27_466 2_554
Sb3 Yb3 Ho1 121.548(8) 32_444 2_554
Sb2 Yb3 Ho1 53.604(9) 5_556 2_554
Sb2 Yb3 Ho1 53.029(8) 2_554 2_554
Sb1 Yb3 Ho1 53.265(7) 25 2_554
Sb1 Yb3 Ho1 121.446(10) 20_656 2_554
Ho4 Yb3 Ho1 112.201(8) 23_665 2_554
Yb4 Yb3 Ho1 112.201(8) 23_665 2_554
Ho4 Yb3 Ho1 73.973(6) 20_657 2_554
Yb4 Yb3 Ho1 73.973(6) 20_657 2_554
Yb1 Yb3 Ho1 0.000(9) 2_554 2_554
Sb2 Yb4 Sb1 167.907(12) 10_454 11_545
Sb2 Yb4 Sb3 89.329(11) 10_454 4_464
Sb1 Yb4 Sb3 88.686(9) 11_545 4_464
Sb2 Yb4 Sb3 88.966(11) 10_454 10_564
Sb1 Yb4 Sb3 98.583(10) 11_545 10_564
Sb3 Yb4 Sb3 150.475(13) 4_464 10_564
Sb2 Yb4 Sb2 83.938(13) 10_454 28_557
Sb1 Yb4 Sb2 87.104(9) 11_545 28_557
Sb3 Yb4 Sb2 122.682(11) 4_464 28_557
Sb3 Yb4 Sb2 86.411(11) 10_564 28_557
Sb2 Yb4 Yb1 55.393(8) 10_454 10_454
Sb1 Yb4 Yb1 136.681(10) 11_545 10_454
Sb3 Yb4 Yb1 99.827(10) 4_464 10_454
Sb3 Yb4 Yb1 55.942(8) 10_564 10_454
Sb2 Yb4 Yb1 120.964(9) 28_557 10_454
Sb2 Yb4 Ho1 55.393(8) 10_454 10_454
Sb1 Yb4 Ho1 136.681(10) 11_545 10_454
Sb3 Yb4 Ho1 99.827(10) 4_464 10_454
Sb3 Yb4 Ho1 55.942(8) 10_564 10_454
Sb2 Yb4 Ho1 120.964(9) 28_557 10_454
Yb1 Yb4 Ho1 0.000(9) 10_454 10_454
Sb2 Yb4 Yb3 121.388(9) 10_454 27_566
Sb1 Yb4 Yb3 58.068(4) 11_545 27_566
Sb3 Yb4 Yb3 145.857(10) 4_464 27_566
Sb3 Yb4 Yb3 53.723(8) 10_564 27_566
Sb2 Yb4 Yb3 54.336(8) 28_557 27_566
Yb1 Yb4 Yb3 109.657(8) 10_454 27_566
Ho1 Yb4 Yb3 109.657(8) 10_454 27_566
Sb2 Yb4 Sb3 102.425(10) 10_454 7_446
Sb1 Yb4 Sb3 89.007(9) 11_545 7_446
Sb3 Yb4 Sb3 80.493(11) 4_464 7_446
Sb3 Yb4 Sb3 71.126(11) 10_564 7_446
Sb2 Yb4 Sb3 156.356(11) 28_557 7_446
Yb1 Yb4 Sb3 51.588(7) 10_454 7_446
Ho1 Yb4 Sb3 51.588(7) 10_454 7_446
Yb3 Yb4 Sb3 104.401(9) 27_566 7_446
Sb2 Yb4 Yb2 64.686(8) 10_454 28_556
Sb1 Yb4 Yb2 104.883(9) 11_545 28_556
Sb3 Yb4 Yb2 53.203(8) 4_464 28_556
Sb3 Yb4 Yb2 147.626(10) 10_564 28_556
Sb2 Yb4 Yb2 73.017(9) 28_557 28_556
Yb1 Yb4 Yb2 114.216(8) 10_454 28_556
Ho1 Yb4 Yb2 114.216(8) 10_454 28_556
Yb3 Yb4 Yb2 123.559(9) 27_566 28_556
Sb3 Yb4 Yb2 130.387(9) 7_446 28_556
Sb2 Yb4 Yb3 130.266(10) 10_454 26_556
Sb1 Yb4 Yb3 55.634(5) 11_545 26_556
Sb3 Yb4 Yb3 51.554(7) 4_464 26_556
Sb3 Yb4 Yb3 110.319(9) 10_564 26_556
Sb2 Yb4 Yb3 140.246(9) 28_557 26_556
Yb1 Yb4 Yb3 97.584(7) 10_454 26_556
Ho1 Yb4 Yb3 97.584(7) 10_454 26_556
Yb3 Yb4 Yb3 106.288(6) 27_566 26_556
Sb3 Yb4 Yb3 48.726(6) 7_446 26_556
Yb2 Yb4 Yb3 101.330(7) 28_556 26_556
Sb2 Yb4 Yb4 141.476(8) 10_454 16_556
Sb1 Yb4 Yb4 50.214(7) 11_545 16_556
Sb3 Yb4 Yb4 106.396(11) 4_464 16_556
Sb3 Yb4 Yb4 60.065(8) 10_564 16_556
Sb2 Yb4 Yb4 113.688(10) 28_557 16_556
Yb1 Yb4 Yb4 86.905(5) 10_454 16_556
Ho1 Yb4 Yb4 86.905(5) 10_454 16_556
Yb3 Yb4 Yb4 59.859(7) 27_566 16_556
Sb3 Yb4 Yb4 48.620(7) 7_446 16_556
Yb2 Yb4 Yb4 151.424(7) 28_556 16_556
Yb3 Yb4 Yb4 54.883(6) 26_556 16_556
Ho4 Sb1 Yb4 0.000(12) 12_453 12_453
Ho4 Sb1 Ho4 79.571(14) 12_453 5_556
Yb4 Sb1 Ho4 79.571(14) 12_453 5_556
Ho4 Sb1 Yb4 79.571(14) 12_453 5_556
Yb4 Sb1 Yb4 79.571(14) 12_453 5_556
Ho4 Sb1 Yb4 0.000(11) 5_556 5_556
Ho4 Sb1 Sb4 140.214(7) 12_453 .
Yb4 Sb1 Sb4 140.214(7) 12_453 .
Ho4 Sb1 Sb4 140.214(7) 5_556 .
Yb4 Sb1 Sb4 140.214(7) 5_556 .
Ho4 Sb1 Ho1 88.803(6) 12_453 26_556
Yb4 Sb1 Ho1 88.803(6) 12_453 26_556
Ho4 Sb1 Ho1 142.728(9) 5_556 26_556
Yb4 Sb1 Ho1 142.728(9) 5_556 26_556
Sb4 Sb1 Ho1 59.723(8) . 26_556
Ho4 Sb1 Yb1 88.803(6) 12_453 26_556
Yb4 Sb1 Yb1 88.803(6) 12_453 26_556
Ho4 Sb1 Yb1 142.728(9) 5_556 26_556
Yb4 Sb1 Yb1 142.728(9) 5_556 26_556
Sb4 Sb1 Yb1 59.723(8) . 26_556
Ho1 Sb1 Yb1 0.000(3) 26_556 26_556
Ho4 Sb1 Yb1 142.728(9) 12_453 32_554
Yb4 Sb1 Yb1 142.728(9) 12_453 32_554
Ho4 Sb1 Yb1 88.803(6) 5_556 32_554
Yb4 Sb1 Yb1 88.803(6) 5_556 32_554
Sb4 Sb1 Yb1 59.723(9) . 32_554
Ho1 Sb1 Yb1 119.445(17) 26_556 32_554
Yb1 Sb1 Yb1 119.445(17) 26_556 32_554
Ho4 Sb1 Ho1 142.728(9) 12_453 32_554
Yb4 Sb1 Ho1 142.728(9) 12_453 32_554
Ho4 Sb1 Ho1 88.803(6) 5_556 32_554
Yb4 Sb1 Ho1 88.803(6) 5_556 32_554
Sb4 Sb1 Ho1 59.723(9) . 32_554
Ho1 Sb1 Ho1 119.445(17) 26_556 32_554
Yb1 Sb1 Ho1 119.445(17) 26_556 32_554
Yb1 Sb1 Ho1 0.000(8) 32_554 32_554
Ho4 Sb1 Yb2 86.215(6) 12_453 10_454
Yb4 Sb1 Yb2 86.215(6) 12_453 10_454
Ho4 Sb1 Yb2 138.089(9) 5_556 10_454
Yb4 Sb1 Yb2 138.089(9) 5_556 10_454
Sb4 Sb1 Yb2 63.816(9) . 10_454
Ho1 Sb1 Yb2 75.149(9) 26_556 10_454
Yb1 Sb1 Yb2 75.149(9) 26_556 10_454
Yb1 Sb1 Yb2 79.126(9) 32_554 10_454
Ho1 Sb1 Yb2 79.126(9) 32_554 10_454
Ho4 Sb1 Yb2 138.089(9) 12_453 8
Yb4 Sb1 Yb2 138.089(9) 12_453 8
Ho4 Sb1 Yb2 86.215(6) 5_556 8
Yb4 Sb1 Yb2 86.215(6) 5_556 8
Sb4 Sb1 Yb2 63.816(9) . 8
Ho1 Sb1 Yb2 79.126(9) 26_556 8
Yb1 Sb1 Yb2 79.126(9) 26_556 8
Yb1 Sb1 Yb2 75.149(9) 32_554 8
Ho1 Sb1 Yb2 75.149(9) 32_554 8
Yb2 Sb1 Yb2 127.632(17) 10_454 8
Ho4 Sb1 Yb3 68.249(8) 12_453 25
Yb4 Sb1 Yb3 68.249(8) 12_453 25
Ho4 Sb1 Yb3 72.763(10) 5_556 25
Yb4 Sb1 Yb3 72.763(10) 5_556 25
Sb4 Sb1 Yb3 115.717(9) . 25
Ho1 Sb1 Yb3 70.036(7) 26_556 25
Yb1 Sb1 Yb3 70.036(7) 26_556 25
Yb1 Sb1 Yb3 141.168(5) 32_554 25
Ho1 Sb1 Yb3 141.168(5) 32_554 25
Yb2 Sb1 Yb3 136.601(6) 10_454 25
Yb2 Sb1 Yb3 69.901(5) 8 25
Mn1 Sb2 Yb2 73.197(9) . 28_556
Mn1 Sb2 Yb1 138.286(13) . .
Yb2 Sb2 Yb1 145.016(13) 28_556 .
Mn1 Sb2 Ho4 85.983(10) . 10_454
Yb2 Sb2 Ho4 141.127(13) 28_556 10_454
Yb1 Sb2 Ho4 69.061(9) . 10_454
Mn1 Sb2 Yb4 85.983(10) . 10_454
Yb2 Sb2 Yb4 141.127(13) 28_556 10_454
Yb1 Sb2 Yb4 69.061(9) . 10_454
Ho4 Sb2 Yb4 0.000(9) 10_454 10_454
Mn1 Sb2 Ho1 130.071(13) . 6_556
Yb2 Sb2 Ho1 81.600(10) 28_556 6_556
Yb1 Sb2 Ho1 83.306(10) . 6_556
Ho4 Sb2 Ho1 87.809(11) 10_454 6_556
Yb4 Sb2 Ho1 87.809(11) 10_454 6_556
Mn1 Sb2 Yb1 130.071(13) . 6_556
Yb2 Sb2 Yb1 81.600(10) 28_556 6_556
Yb1 Sb2 Yb1 83.306(10) . 6_556
Ho4 Sb2 Yb1 87.809(11) 10_454 6_556
Yb4 Sb2 Yb1 87.809(11) 10_454 6_556
Ho1 Sb2 Yb1 0.000(11) 6_556 6_556
Mn1 Sb2 Yb3 135.363(13) . 2
Yb2 Sb2 Yb3 73.185(9) 28_556 2
Yb1 Sb2 Yb3 72.153(9) . 2
Ho4 Sb2 Yb3 137.847(13) 10_454 2
Yb4 Sb2 Yb3 137.847(13) 10_454 2
Ho1 Sb2 Yb3 71.759(9) 6_556 2
Yb1 Sb2 Yb3 71.759(9) 6_556 2
Mn1 Sb2 Ho4 81.586(10) . 19_567
Yb2 Sb2 Ho4 85.021(10) 28_556 19_567
Yb1 Sb2 Ho4 85.880(10) . 19_567
Ho4 Sb2 Ho4 124.661(11) 10_454 19_567
Yb4 Sb2 Ho4 124.661(11) 10_454 19_567
Ho1 Sb2 Ho4 138.767(13) 6_556 19_567
Yb1 Sb2 Ho4 138.767(13) 6_556 19_567
Yb3 Sb2 Ho4 67.046(9) 2 19_567
Mn1 Sb2 Yb4 81.586(10) . 19_567
Yb2 Sb2 Yb4 85.021(10) 28_556 19_567
Yb1 Sb2 Yb4 85.880(10) . 19_567
Ho4 Sb2 Yb4 124.661(11) 10_454 19_567
Yb4 Sb2 Yb4 124.661(11) 10_454 19_567
Ho1 Sb2 Yb4 138.767(13) 6_556 19_567
Yb1 Sb2 Yb4 138.767(13) 6_556 19_567
Yb3 Sb2 Yb4 67.046(9) 2 19_567
Ho4 Sb2 Yb4 0.000(10) 19_567 19_567
Mn1 Sb2 Yb2 63.565(8) . 19_566
Yb2 Sb2 Yb2 75.690(10) 28_556 19_566
Yb1 Sb2 Yb2 126.809(12) . 19_566
Ho4 Sb2 Yb2 65.624(8) 10_454 19_566
Yb4 Sb2 Yb2 65.624(8) 10_454 19_566
Ho1 Sb2 Yb2 68.824(9) 6_556 19_566
Yb1 Sb2 Yb2 68.824(9) 6_556 19_566
Yb3 Sb2 Yb2 132.429(11) 2 19_566
Ho4 Sb2 Yb2 143.652(12) 19_567 19_566
Yb4 Sb2 Yb2 143.652(12) 19_567 19_566
Yb3 Sb3 Yb2 139.747(13) 20_667 17_666
Yb3 Sb3 Yb1 125.424(13) 20_667 16_556
Yb2 Sb3 Yb1 76.936(10) 17_666 16_556
Yb3 Sb3 Ho1 125.424(13) 20_667 16_556
Yb2 Sb3 Ho1 76.936(10) 17_666 16_556
Yb1 Sb3 Ho1 0.000(8) 16_556 16_556
Yb3 Sb3 Ho4 75.321(9) 20_667 3_655
Yb2 Sb3 Ho4 72.786(10) 17_666 3_655
Yb1 Sb3 Ho4 87.318(11) 16_556 3_655
Ho1 Sb3 Ho4 87.318(11) 16_556 3_655
Yb3 Sb3 Yb4 75.321(9) 20_667 3_655
Yb2 Sb3 Yb4 72.786(10) 17_666 3_655
Yb1 Sb3 Yb4 87.318(11) 16_556 3_655
Ho1 Sb3 Yb4 87.318(11) 16_556 3_655
Ho4 Sb3 Yb4 0.000(11) 3_655 3_655
Yb3 Sb3 Ho1 138.115(13) 20_667 1_665
Yb2 Sb3 Ho1 76.817(10) 17_666 1_665
Yb1 Sb3 Ho1 72.386(10) 16_556 1_665
Ho1 Sb3 Ho1 72.386(10) 16_556 1_665
Ho4 Sb3 Ho1 146.561(13) 3_655 1_665
Yb4 Sb3 Ho1 146.561(13) 3_655 1_665
Yb3 Sb3 Yb1 138.115(13) 20_667 1_665
Yb2 Sb3 Yb1 76.817(10) 17_666 1_665
Yb1 Sb3 Yb1 72.386(10) 16_556 1_665
Ho1 Sb3 Yb1 72.386(10) 16_556 1_665
Ho4 Sb3 Yb1 146.561(13) 3_655 1_665
Yb4 Sb3 Yb1 146.561(13) 3_655 1_665
Ho1 Sb3 Yb1 0.000(9) 1_665 1_665
Yb3 Sb3 Ho4 70.357(9) 20_667 10_564
Yb2 Sb3 Ho4 138.244(13) 17_666 10_564
Yb1 Sb3 Ho4 110.924(12) 16_556 10_564
Ho1 Sb3 Ho4 110.924(12) 16_556 10_564
Ho4 Sb3 Ho4 145.621(13) 3_655 10_564
Yb4 Sb3 Ho4 145.621(13) 3_655 10_564
Ho1 Sb3 Ho4 67.771(9) 1_665 10_564
Yb1 Sb3 Ho4 67.771(9) 1_665 10_564
Yb3 Sb3 Yb4 70.357(9) 20_667 10_564
Yb2 Sb3 Yb4 138.244(13) 17_666 10_564
Yb1 Sb3 Yb4 110.924(12) 16_556 10_564
Ho1 Sb3 Yb4 110.924(12) 16_556 10_564
Ho4 Sb3 Yb4 145.621(13) 3_655 10_564
Yb4 Sb3 Yb4 145.621(13) 3_655 10_564
Ho1 Sb3 Yb4 67.771(9) 1_665 10_564
Yb1 Sb3 Yb4 67.771(9) 1_665 10_564
Ho4 Sb3 Yb4 0.000(10) 10_564 10_564
Yb3 Sb3 Yb2 72.660(9) 20_667 1_666
Yb2 Sb3 Yb2 81.172(10) 17_666 1_666
Yb1 Sb3 Yb2 158.106(14) 16_556 1_666
Ho1 Sb3 Yb2 158.106(14) 16_556 1_666
Ho4 Sb3 Yb2 85.981(10) 3_655 1_666
Yb4 Sb3 Yb2 85.981(10) 3_655 1_666
Ho1 Sb3 Yb2 102.937(12) 1_665 1_666
Yb1 Sb3 Yb2 102.937(12) 1_665 1_666
Ho4 Sb3 Yb2 85.764(10) 10_564 1_666
Yb4 Sb3 Yb2 85.764(10) 10_564 1_666
Yb3 Sb3 Yb4 68.170(8) 20_667 7_556
Yb2 Sb3 Yb4 137.651(12) 17_666 7_556
Yb1 Sb3 Yb4 62.006(8) 16_556 7_556
Ho1 Sb3 Yb4 62.006(8) 16_556 7_556
Ho4 Sb3 Yb4 94.332(11) 3_655 7_556
Yb4 Sb3 Yb4 94.332(11) 3_655 7_556
Ho1 Sb3 Yb4 98.871(11) 1_665 7_556
Yb1 Sb3 Yb4 98.871(11) 1_665 7_556
Ho4 Sb3 Yb4 71.316(10) 10_564 7_556
Yb4 Sb3 Yb4 71.316(10) 10_564 7_556
Yb2 Sb3 Yb4 139.315(12) 1_666 7_556
Ho1 Sb4 Ho1 72.530(8) 23_565 26_556
Ho1 Sb4 Yb1 0.000(8) 23_565 23_565
Ho1 Sb4 Yb1 72.530(8) 26_556 23_565
Ho1 Sb4 Yb1 72.530(8) 23_565 26_556
Ho1 Sb4 Yb1 0.000(11) 26_556 26_556
Yb1 Sb4 Yb1 72.530(8) 23_565 26_556
Ho1 Sb4 Ho1 142.171(8) 23_565 32_554
Ho1 Sb4 Ho1 120.687(8) 26_556 32_554
Yb1 Sb4 Ho1 142.171(8) 23_565 32_554
Yb1 Sb4 Ho1 120.687(8) 26_556 32_554
Ho1 Sb4 Yb1 120.687(8) 23_565 17_556
Ho1 Sb4 Yb1 142.171(8) 26_556 17_556
Yb1 Sb4 Yb1 120.687(8) 23_565 17_556
Yb1 Sb4 Yb1 142.171(8) 26_556 17_556
Ho1 Sb4 Yb1 72.530(8) 32_554 17_556
Ho1 Sb4 Yb1 142.171(8) 23_565 32_554
Ho1 Sb4 Yb1 120.687(8) 26_556 32_554
Yb1 Sb4 Yb1 142.171(8) 23_565 32_554
Yb1 Sb4 Yb1 120.687(8) 26_556 32_554
Ho1 Sb4 Yb1 0.000(11) 32_554 32_554
Yb1 Sb4 Yb1 72.530(8) 17_556 32_554
Ho1 Sb4 Ho1 120.687(8) 23_565 17_556
Ho1 Sb4 Ho1 142.171(8) 26_556 17_556
Yb1 Sb4 Ho1 120.687(8) 23_565 17_556
Yb1 Sb4 Ho1 142.171(8) 26_556 17_556
Ho1 Sb4 Ho1 72.530(8) 32_554 17_556
Yb1 Sb4 Ho1 0.000(8) 17_556 17_556
Yb1 Sb4 Ho1 72.530(8) 32_554 17_556
Ho1 Sb4 Sb1 60.344(4) 23_565 10_454
Ho1 Sb4 Sb1 119.656(4) 26_556 10_454
Yb1 Sb4 Sb1 60.344(4) 23_565 10_454
Yb1 Sb4 Sb1 119.656(4) 26_556 10_454
Ho1 Sb4 Sb1 119.656(4) 32_554 10_454
Yb1 Sb4 Sb1 60.344(4) 17_556 10_454
Yb1 Sb4 Sb1 119.656(4) 32_554 10_454
Ho1 Sb4 Sb1 60.344(4) 17_556 10_454
Ho1 Sb4 Sb1 119.656(4) 23_565 .
Ho1 Sb4 Sb1 60.344(4) 26_556 .
Yb1 Sb4 Sb1 119.656(4) 23_565 .
Yb1 Sb4 Sb1 60.344(4) 26_556 .
Ho1 Sb4 Sb1 60.344(4) 32_554 .
Yb1 Sb4 Sb1 119.656(4) 17_556 .
Yb1 Sb4 Sb1 60.344(4) 32_554 .
Ho1 Sb4 Sb1 119.656(4) 17_556 .
Sb1 Sb4 Sb1 180.0 10_454 .
Ho1 Sb4 Yb2 142.439(6) 23_565 8
Ho1 Sb4 Yb2 77.334(6) 26_556 8
Yb1 Sb4 Yb2 142.439(6) 23_565 8
Yb1 Sb4 Yb2 77.334(6) 26_556 8
Ho1 Sb4 Yb2 73.467(6) 32_554 8
Yb1 Sb4 Yb2 73.210(6) 17_556 8
Yb1 Sb4 Yb2 73.467(6) 32_554 8
Ho1 Sb4 Yb2 73.210(6) 17_556 8
Sb1 Sb4 Yb2 120.607(4) 10_454 8
Sb1 Sb4 Yb2 59.393(4) . 8
Ho1 Sb4 Yb2 73.210(6) 23_565 10_454
Ho1 Sb4 Yb2 73.467(6) 26_556 10_454
Yb1 Sb4 Yb2 73.210(6) 23_565 10_454
Yb1 Sb4 Yb2 73.467(6) 26_556 10_454
Ho1 Sb4 Yb2 77.334(6) 32_554 10_454
Yb1 Sb4 Yb2 142.439(6) 17_556 10_454
Yb1 Sb4 Yb2 77.334(6) 32_554 10_454
Ho1 Sb4 Yb2 142.439(6) 17_556 10_454
Sb1 Sb4 Yb2 120.607(4) 10_454 10_454
Sb1 Sb4 Yb2 59.393(4) . 10_454
Yb2 Sb4 Yb2 118.786(8) 8 10_454
Sb2 Mn1 Sb2 105.699(7) 28_557 10_454
Sb2 Mn1 Sb2 117.311(15) 28_557 19_567
Sb2 Mn1 Sb2 105.699(7) 10_454 19_567
Sb2 Mn1 Sb2 105.701(7) 28_557 .
Sb2 Mn1 Sb2 117.311(15) 10_454 .
Sb2 Mn1 Sb2 105.699(7) 19_567 .
Sb2 Mn1 Yb2 58.477(8) 28_557 10_455
Sb2 Mn1 Yb2 84.914(9) 10_454 10_455
Sb2 Mn1 Yb2 72.117(9) 19_567 10_455
Sb2 Mn1 Yb2 156.717(8) . 10_455
Sb2 Mn1 Yb2 156.717(8) 28_557 19_566
Sb2 Mn1 Yb2 58.478(8) 10_454 19_566
Sb2 Mn1 Yb2 84.914(9) 19_567 19_566
Sb2 Mn1 Yb2 72.116(8) . 19_566
Yb2 Mn1 Yb2 129.520(5) 10_455 19_566
Sb2 Mn1 Yb2 72.117(9) 28_557 1_556
Sb2 Mn1 Yb2 156.717(8) 10_454 1_556
Sb2 Mn1 Yb2 58.477(8) 19_567 1_556
Sb2 Mn1 Yb2 84.914(9) . 1_556
Yb2 Mn1 Yb2 74.176(8) 10_455 1_556
Yb2 Mn1 Yb2 129.520(5) 19_566 1_556
Sb2 Mn1 Yb2 84.914(9) 28_557 28_556
Sb2 Mn1 Yb2 72.117(9) 10_454 28_556
Sb2 Mn1 Yb2 156.717(8) 19_567 28_556
Sb2 Mn1 Yb2 58.478(8) . 28_556
Yb2 Mn1 Yb2 129.520(5) 10_455 28_556
Yb2 Mn1 Yb2 74.176(8) 19_566 28_556
Yb2 Mn1 Yb2 129.520(5) 1_556 28_556

loop_
_geom_bond_atom_site_label_1
_geom_bond_atom_site_label_2
_geom_bond_distance
_geom_bond_site_symmetry_2
Yb1 Sb2 3.1490(4) .
Yb1 Sb3 3.1709(4) 16_556
Yb1 Sb4 3.1791(3) 17_556
Yb1 Sb2 3.1797(4) 6_556
Yb1 Sb3 3.1980(4) 1_445
Yb1 Sb1 3.1991(3) 26_546
Yb1 Ho4 3.5733(3) 10_454
Yb1 Yb4 3.5733(3) 10_454
Yb1 Yb3 3.7518(4) 2
Yb1 Yb1 3.7610(5) 16_446
Yb1 Ho1 3.7610(5) 16_446
Yb1 Yb2 3.9378(3) 24_556
Yb2 Sb2 3.1334(4) 19_566
Yb2 Sb3 3.1592(4) 17_666
Yb2 Sb3 3.2673(4) 1_444
Yb2 Sb1 3.2773(3) 10_454
Yb2 Sb4 3.4170(3) .
Yb2 Mn1 3.5189(2) 1_554
Yb2 Sb2 3.7400(4) 28_556
Yb2 Ho4 3.7684(3) 19_566
Yb2 Yb4 3.7684(3) 19_566
Yb2 Yb3 3.7890(3) 20_556
Yb2 Ho1 3.9379(3) 32_554
Yb2 Yb1 3.9379(3) 32_554
Yb3 Sb3 3.1254(4) 27_466
Yb3 Sb3 3.1254(4) 32_444
Yb3 Sb2 3.2215(4) 5_556
Yb3 Sb2 3.2215(4) 2_554
Yb3 Sb1 3.3363(2) 25
Yb3 Sb1 3.3363(2) 20_656
Yb3 Ho4 3.6513(3) 23_665
Yb3 Yb4 3.6513(3) 23_665
Yb3 Ho4 3.6513(3) 20_657
Yb3 Yb4 3.6513(3) 20_657
Yb3 Yb1 3.7518(4) 2_554
Yb3 Ho1 3.7518(4) 2_554
Yb4 Sb2 3.1548(4) 10_454
Yb4 Sb1 3.1676(5) 11_545
Yb4 Sb3 3.1922(4) 4_464
Yb4 Sb3 3.2110(4) 10_564
Yb4 Sb2 3.3851(4) 28_557
Yb4 Yb1 3.5733(3) 10_454
Yb4 Ho1 3.5733(3) 10_454
Yb4 Yb3 3.6512(3) 27_566
Yb4 Sb3 3.7086(4) 7_446
Yb4 Yb2 3.7685(3) 28_556
Yb4 Yb3 3.8603(3) 26_556
Yb4 Yb4 4.0540(5) 16_556
Sb1 Ho4 3.1676(4) 12_453
Sb1 Yb4 3.1676(4) 12_453
Sb1 Ho4 3.1676(4) 5_556
Sb1 Yb4 3.1676(4) 5_556
Sb1 Sb4 3.1859(5) .
Sb1 Ho1 3.1990(3) 26_556
Sb1 Yb1 3.1990(3) 26_556
Sb1 Yb1 3.1990(3) 32_554
Sb1 Ho1 3.1990(3) 32_554
Sb1 Yb2 3.2772(3) 10_454
Sb1 Yb2 3.2772(3) 8
Sb1 Yb3 3.3363(2) 25
Sb2 Mn1 2.7456(4) .
Sb2 Yb2 3.1335(4) 28_556
Sb2 Ho4 3.1548(4) 10_454
Sb2 Yb4 3.1548(4) 10_454
Sb2 Ho1 3.1797(4) 6_556
Sb2 Yb1 3.1797(4) 6_556
Sb2 Yb3 3.2215(4) 2
Sb2 Ho4 3.3852(4) 19_567
Sb2 Yb4 3.3852(4) 19_567
Sb2 Yb2 3.7400(4) 19_566
Sb3 Yb3 3.1253(4) 20_667
Sb3 Yb2 3.1592(4) 17_666
Sb3 Yb1 3.1709(4) 16_556
Sb3 Ho1 3.1709(4) 16_556
Sb3 Ho4 3.1921(4) 3_655
Sb3 Yb4 3.1921(4) 3_655
Sb3 Ho1 3.1980(4) 1_665
Sb3 Yb1 3.1980(4) 1_665
Sb3 Ho4 3.2111(4) 10_564
Sb3 Yb4 3.2111(4) 10_564
Sb3 Yb2 3.2674(4) 1_666
Sb3 Yb4 3.7085(4) 7_556
Sb4 Ho1 3.1790(2) 23_565
Sb4 Ho1 3.1790(2) 26_556
Sb4 Yb1 3.1790(2) 23_565
Sb4 Yb1 3.1790(2) 26_556
Sb4 Ho1 3.1790(2) 32_554
Sb4 Yb1 3.1790(2) 17_556
Sb4 Yb1 3.1790(2) 32_554
Sb4 Ho1 3.1790(2) 17_556
Sb4 Sb1 3.1859(5) 10_454
Sb4 Yb2 3.4170(3) 8
Sb4 Yb2 3.4170(3) 10_454
Mn1 Sb2 2.7456(4) 28_557
Mn1 Sb2 2.7456(3) 10_454
Mn1 Sb2 2.7456(4) 19_567
Mn1 Yb2 3.5189(2) 10_455
Mn1 Yb2 3.5189(2) 19_566
Mn1 Yb2 3.5189(2) 1_556
Mn1 Yb2 3.5189(2) 28_556
